data_7208518
loop_
_publ_author_name
'Aaker\"oy, Christer B.'
'Chopade, Prashant D.'
'Ganser, Claudia'
'Rajbanshi, Arbin'
'Desper, John'

_publ_section_title
;
 Exploring the structural landscape of 2-aminopyrazines via
 co-crystallizations
;
_journal_issue 18
_journal_name_full CrystEngComm
_journal_page_first 5845
_journal_paper_doi 10.1039/c2ce25516b
_journal_volume 14
_journal_year 2012
_chemical_formula_moiety
;
(C4 H5 N3) (C7 H12 O4)
;
_chemical_formula_sum 'C11 H17 N3 O4'
_chemical_formula_weight 255.28
_chemical_name_systematic
;
D9 2-aminopyrazine, HOOC-(CH2)5-COOH
;
_space_group_IT_number 14
_symmetry_cell_setting monoclinic
_symmetry_space_group_name_Hall '-P 2ybc'
_symmetry_space_group_name_H-M 'P 1 21/c 1'
_atom_sites_solution_hydrogens geom
_atom_sites_solution_primary direct
_atom_sites_solution_secondary difmap
_audit_creation_method SHELXL-97
_cell_angle_alpha 90.00
_cell_angle_beta 102.850(5)
_cell_angle_gamma 90.00
_cell_formula_units_Z 4
_cell_length_a 5.0231(5)
_cell_length_b 34.308(3)
_cell_length_c 7.4377(8)
_cell_measurement_reflns_used 6761
_cell_measurement_temperature 120(2)
_cell_measurement_theta_max 32.59
_cell_measurement_theta_min 2.87
_cell_volume 1249.7(2)
_computing_cell_refinement 'Bruker SAINT'
_computing_data_collection 'Bruker APEX2'
_computing_data_reduction 'Bruker SAINT'
_computing_molecular_graphics 'Bruker SHELXTL'
_computing_publication_material 'Bruker SHELXTL'
_computing_structure_refinement 'SHELXL-97 (Sheldrick, 1997)'
_computing_structure_solution 'SHELXS-97 (Sheldrick, 1990)'
_diffrn_ambient_temperature 120(2)
_diffrn_measured_fraction_theta_full 0.984
_diffrn_measured_fraction_theta_max 0.984
_diffrn_measurement_device_type 'Bruker APEX-II CCD'
_diffrn_measurement_method '\f and \w scans'
_diffrn_radiation_monochromator graphite
_diffrn_radiation_source 'fine-focus sealed tube'
_diffrn_radiation_type MoK\a
_diffrn_radiation_wavelength 0.71073
_diffrn_reflns_av_R_equivalents 0.0298
_diffrn_reflns_av_sigmaI/netI 0.0296
_diffrn_reflns_limit_h_max 7
_diffrn_reflns_limit_h_min -4
_diffrn_reflns_limit_k_max 51
_diffrn_reflns_limit_k_min -51
_diffrn_reflns_limit_l_max 9
_diffrn_reflns_limit_l_min -11
_diffrn_reflns_number 15680
_diffrn_reflns_theta_full 32.57
_diffrn_reflns_theta_max 32.57
_diffrn_reflns_theta_min 2.87
_diffrn_standards_number 0
_exptl_absorpt_coefficient_mu 0.104
_exptl_absorpt_correction_type none
_exptl_crystal_colour colourless
_exptl_crystal_density_diffrn 1.357
_exptl_crystal_density_method 'not measured'
_exptl_crystal_description plate
_exptl_crystal_F_000 544
_exptl_crystal_size_max 0.32
_exptl_crystal_size_mid 0.22
_exptl_crystal_size_min 0.04
_refine_diff_density_max 0.421
_refine_diff_density_min -0.229
_refine_diff_density_rms 0.049
_refine_ls_extinction_method none
_refine_ls_goodness_of_fit_ref 1.041
_refine_ls_hydrogen_treatment mixed
_refine_ls_matrix_type full
_refine_ls_number_parameters 179
_refine_ls_number_reflns 4480
_refine_ls_number_restraints 0
_refine_ls_restrained_S_all 1.041
_refine_ls_R_factor_all 0.0655
_refine_ls_R_factor_gt 0.0449
_refine_ls_shift/su_max 0.001
_refine_ls_shift/su_mean 0.000
_refine_ls_structure_factor_coef Fsqd
_refine_ls_weighting_details 'calc w=1/[\s^2^(Fo^2^)+(0.0800P)^2^+0.1000P] where P=(Fo^2^+2Fc^2^)/3'
_refine_ls_weighting_scheme calc
_refine_ls_wR_factor_gt 0.1249
_refine_ls_wR_factor_ref 0.1366
_reflns_number_gt 3370
_reflns_number_total 4480
_reflns_threshold_expression >2sigma(I)
_cod_data_source_file c2ce25516b.txt
_cod_data_source_block B1.A26
_cod_depositor_comments
;
The following automatic conversions were performed:

'_symmetry_cell_setting' value 'Monoclinic' changed to 'monoclinic'
according to /home/saulius/struct/CIF-dictionaries/cif_core.dic
dictionary named 'cif_core.dic' version 2.4.1 from 2010-06-29.

Automatic conversion script
Id: cif_fix_values 1891 2012-01-12 08:04:46Z andrius 
;
_cod_original_cell_volume 1249.6(2)
_cod_original_sg_symbol_H-M P2(1)/c
_cod_database_code 7208518

loop_
_symmetry_equiv_pos_as_xyz
'x, y, z'
'-x, y+1/2, -z+1/2'
'-x, -y, -z'
'x, -y-1/2, z-1/2'

loop_
_atom_site_label
_atom_site_type_symbol
_atom_site_fract_x
_atom_site_fract_y
_atom_site_fract_z
_atom_site_U_iso_or_equiv
_atom_site_adp_type
_atom_site_occupancy
_atom_site_symmetry_multiplicity
_atom_site_calc_flag
_atom_site_refinement_flags
N11 N 0.52498(17) 0.34435(2) 0.30554(13) 0.02297(18) Uani 1 1 d .
C12 C 0.76334(19) 0.33476(3) 0.41596(14) 0.02059(19) Uani 1 1 d .
N12 N 0.94082(19) 0.36314(2) 0.48335(15) 0.0283(2) Uani 1 1 d .
H12A H 0.897(3) 0.3886(5) 0.449(2) 0.039(4) Uiso 1 1 d .
H12B H 1.101(4) 0.3570(5) 0.560(3) 0.052(5) Uiso 1 1 d .
C13 C 0.8245(2) 0.29506(3) 0.45854(16) 0.0251(2) Uani 1 1 d .
H13 H 0.9938 0.2885 0.5384 0.030 Uiso 1 1 calc R
N14 N 0.65328(19) 0.26709(2) 0.39056(14) 0.0276(2) Uani 1 1 d .
C15 C 0.4146(2) 0.27705(3) 0.27829(18) 0.0302(2) Uani 1 1 d .
H15 H 0.2877 0.2574 0.2264 0.036 Uiso 1 1 calc R
C16 C 0.3532(2) 0.31536(3) 0.23824(17) 0.0282(2) Uani 1 1 d .
H16 H 0.1822 0.3216 0.1597 0.034 Uiso 1 1 calc R
C21 C 0.4610(2) 0.44470(3) 0.27211(15) 0.0225(2) Uani 1 1 d .
O21 O 0.30296(17) 0.41417(2) 0.22034(13) 0.0349(2) Uani 1 1 d .
H21 H 0.401(4) 0.3908(5) 0.255(3) 0.058(5) Uiso 1 1 d .
O22 O 0.69720(16) 0.44225(2) 0.35297(13) 0.0312(2) Uani 1 1 d .
C22 C 0.3107(2) 0.48218(3) 0.21970(16) 0.0240(2) Uani 1 1 d .
H22A H 0.1673 0.4845 0.2914 0.029 Uiso 1 1 calc R
H22B H 0.2177 0.4807 0.0877 0.029 Uiso 1 1 calc R
C23 C 0.4820(2) 0.51879(3) 0.24919(15) 0.0233(2) Uani 1 1 d .
H23A H 0.6362 0.5161 0.1872 0.028 Uiso 1 1 calc R
H23B H 0.5584 0.5225 0.3827 0.028 Uiso 1 1 calc R
C24 C 0.3120(2) 0.55410(3) 0.17272(15) 0.0242(2) Uani 1 1 d .
H24A H 0.2466 0.5507 0.0379 0.029 Uiso 1 1 calc R
H24B H 0.1495 0.5550 0.2273 0.029 Uiso 1 1 calc R
C25 C 0.4591(2) 0.59294(3) 0.20779(15) 0.0231(2) Uani 1 1 d .
H25A H 0.5057 0.5984 0.3419 0.028 Uiso 1 1 calc R
H25B H 0.6312 0.5918 0.1640 0.028 Uiso 1 1 calc R
C26 C 0.2804(2) 0.62543(3) 0.10831(15) 0.0237(2) Uani 1 1 d .
H26A H 0.2511 0.6208 -0.0261 0.028 Uiso 1 1 calc R
H26B H 0.1000 0.6238 0.1408 0.028 Uiso 1 1 calc R
C27 C 0.3885(2) 0.66597(3) 0.14838(15) 0.0222(2) Uani 1 1 d .
O27 O 0.22284(16) 0.69220(2) 0.05356(13) 0.0318(2) Uani 1 1 d .
H27 H 0.288(4) 0.7190(6) 0.083(3) 0.074(6) Uiso 1 1 d .
O28 O 0.59968(16) 0.67442(2) 0.25528(12) 0.0316(2) Uani 1 1 d .

loop_
_atom_site_aniso_label
_atom_site_aniso_U_11
_atom_site_aniso_U_22
_atom_site_aniso_U_33
_atom_site_aniso_U_23
_atom_site_aniso_U_13
_atom_site_aniso_U_12
N11 0.0206(4) 0.0168(3) 0.0288(5) -0.0004(3) -0.0002(3) 0.0010(3)
C12 0.0196(4) 0.0154(3) 0.0254(5) 0.0002(3) 0.0022(3) 0.0009(3)
N12 0.0222(4) 0.0175(3) 0.0399(6) -0.0007(3) -0.0045(4) -0.0015(3)
C13 0.0221(4) 0.0168(4) 0.0330(6) 0.0015(4) -0.0007(4) 0.0020(3)
N14 0.0263(4) 0.0163(3) 0.0372(5) 0.0001(3) 0.0011(4) -0.0008(3)
C15 0.0253(5) 0.0188(4) 0.0419(7) -0.0032(4) -0.0021(4) -0.0033(4)
C16 0.0218(5) 0.0219(4) 0.0360(6) -0.0022(4) -0.0042(4) 0.0000(3)
C21 0.0253(5) 0.0163(4) 0.0253(5) 0.0014(3) 0.0044(4) 0.0007(3)
O21 0.0292(4) 0.0149(3) 0.0534(6) 0.0009(3) -0.0061(4) 0.0002(3)
O22 0.0249(4) 0.0207(3) 0.0444(5) 0.0026(3) -0.0001(3) 0.0018(3)
C22 0.0246(5) 0.0156(4) 0.0291(5) 0.0021(3) 0.0000(4) 0.0014(3)
C23 0.0244(5) 0.0163(4) 0.0273(5) 0.0020(3) 0.0018(4) 0.0005(3)
C24 0.0245(5) 0.0149(4) 0.0304(5) 0.0024(3) -0.0001(4) -0.0006(3)
C25 0.0219(4) 0.0163(4) 0.0285(5) 0.0023(3) 0.0001(4) -0.0009(3)
C26 0.0234(4) 0.0157(4) 0.0284(5) 0.0019(3) -0.0019(4) -0.0017(3)
C27 0.0200(4) 0.0171(4) 0.0272(5) 0.0009(3) 0.0005(3) -0.0003(3)
O27 0.0269(4) 0.0153(3) 0.0449(5) 0.0022(3) -0.0099(3) 0.0001(3)
O28 0.0262(4) 0.0206(3) 0.0406(5) 0.0016(3) -0.0084(3) -0.0026(3)

loop_
_atom_type_symbol
_atom_type_description
_atom_type_scat_dispersion_real
_atom_type_scat_dispersion_imag
_atom_type_scat_source
C C 0.0033 0.0016 'International Tables Vol C Tables 4.2.6.8 and 6.1.1.4'
H H 0.0000 0.0000 'International Tables Vol C Tables 4.2.6.8 and 6.1.1.4'
N N 0.0061 0.0033 'International Tables Vol C Tables 4.2.6.8 and 6.1.1.4'
O O 0.0106 0.0060 'International Tables Vol C Tables 4.2.6.8 and 6.1.1.4'

loop_
_geom_angle_atom_site_label_1
_geom_angle_atom_site_label_2
_geom_angle_atom_site_label_3
_geom_angle
C12 N11 C16 117.57(8)
N11 C12 N12 118.87(8)
N11 C12 C13 119.67(8)
N12 C12 C13 121.46(9)
C12 N12 H12A 119.0(9)
C12 N12 H12B 119.4(12)
H12A N12 H12B 121.5(15)
N14 C13 C12 121.73(9)
N14 C13 H13 119.1
C12 C13 H13 119.1
C13 N14 C15 118.10(9)
N14 C15 C16 120.43(9)
N14 C15 H15 119.8
C16 C15 H15 119.8
N11 C16 C15 122.49(10)
N11 C16 H16 118.8
C15 C16 H16 118.8
O22 C21 O21 123.41(9)
O22 C21 C22 124.87(9)
O21 C21 C22 111.72(9)
C21 O21 H21 110.5(11)
C21 C22 C23 115.98(8)
C21 C22 H22A 108.3
C23 C22 H22A 108.3
C21 C22 H22B 108.3
C23 C22 H22B 108.3
H22A C22 H22B 107.4
C22 C23 C24 110.76(8)
C22 C23 H23A 109.5
C24 C23 H23A 109.5
C22 C23 H23B 109.5
C24 C23 H23B 109.5
H23A C23 H23B 108.1
C25 C24 C23 115.11(8)
C25 C24 H24A 108.5
C23 C24 H24A 108.5
C25 C24 H24B 108.5
C23 C24 H24B 108.5
H24A C24 H24B 107.5
C26 C25 C24 110.40(8)
C26 C25 H25A 109.6
C24 C25 H25A 109.6
C26 C25 H25B 109.6
C24 C25 H25B 109.6
H25A C25 H25B 108.1
C27 C26 C25 115.85(8)
C27 C26 H26A 108.3
C25 C26 H26A 108.3
C27 C26 H26B 108.3
C25 C26 H26B 108.3
H26A C26 H26B 107.4
O28 C27 O27 122.98(9)
O28 C27 C26 125.34(9)
O27 C27 C26 111.68(8)
C27 O27 H27 112.3(13)

loop_
_geom_bond_atom_site_label_1
_geom_bond_atom_site_label_2
_geom_bond_distance
N11 C12 1.3337(13)
N11 C16 1.3385(13)
C12 N12 1.3397(12)
C12 C13 1.4165(13)
N12 H12A 0.925(16)
N12 H12B 0.901(19)
C13 N14 1.3124(13)
C13 H13 0.9500
N14 C15 1.3438(14)
C15 C16 1.3676(14)
C15 H15 0.9500
C16 H16 0.9500
C21 O22 1.2081(13)
C21 O21 1.3190(12)
C21 C22 1.4979(13)
O21 H21 0.947(19)
C22 C23 1.5108(13)
C22 H22A 0.9900
C22 H22B 0.9900
C23 C24 1.5179(13)
C23 H23A 0.9900
C23 H23B 0.9900
C24 C25 1.5176(12)
C24 H24A 0.9900
C24 H24B 0.9900
C25 C26 1.5169(13)
C25 H25A 0.9900
C25 H25B 0.9900
C26 C27 1.4988(13)
C26 H26A 0.9900
C26 H26B 0.9900
C27 O28 1.2109(12)
C27 O27 1.3186(12)
O27 H27 0.98(2)

loop_
_geom_hbond_atom_site_label_D
_geom_hbond_atom_site_label_H
_geom_hbond_atom_site_label_A
_geom_hbond_distance_DH
_geom_hbond_distance_HA
_geom_hbond_distance_DA
_geom_hbond_angle_DHA
_geom_hbond_site_symmetry_A
O21 H21 N11 0.947(19) 1.721(19) 2.6588(11) 170.0(17) .
N12 H12A O22 0.925(16) 2.140(16) 3.0459(12) 166.2(13) .
N12 H12B O28 0.901(19) 2.10(2) 2.9616(13) 160.9(16) 3_766
O27 H27 N14 0.98(2) 1.68(2) 2.6544(11) 170(2) 2_655

loop_
_geom_torsion_atom_site_label_1
_geom_torsion_atom_site_label_2
_geom_torsion_atom_site_label_3
_geom_torsion_atom_site_label_4
_geom_torsion
C16 N11 C12 N12 179.11(10)
C16 N11 C12 C13 -0.49(16)
N11 C12 C13 N14 0.71(17)
N12 C12 C13 N14 -178.88(11)
C12 C13 N14 C15 -0.18(17)
C13 N14 C15 C16 -0.52(18)
C12 N11 C16 C15 -0.21(18)
N14 C15 C16 N11 0.8(2)
O22 C21 C22 C23 8.50(17)
O21 C21 C22 C23 -171.98(10)
C21 C22 C23 C24 174.11(9)
C22 C23 C24 C25 175.64(9)
C23 C24 C25 C26 173.97(9)
C24 C25 C26 C27 173.39(9)
C25 C26 C27 O28 -1.91(17)
C25 C26 C27 O27 178.79(10)
